data_4113884
loop_
_publ_author_name
'Christopher A. Bradley'
'Emil Lobkovsky'
'Paul J. Chirik'

_publ_section_title
;
 Synthesis of a Zirconium Sandwich Complex and Crystallographic
 Characterization of Its Adduct with Tetrahydrofuran
;
_journal_name_full 'Journal of the American Chemical Society'
_journal_page_first 8110
_journal_page_last 8111
_journal_paper_doi 10.1021/ja035594v
_journal_volume 125
_journal_year 2003
_chemical_formula_sum 'C37 H58 O2 Si4 Zr'
_chemical_formula_weight 732.32
_chemical_name_systematic
;
 ?
;
_space_group_IT_number 2
_symmetry_cell_setting triclinic
_symmetry_space_group_name_Hall '-P 1'
_symmetry_space_group_name_H-M 'P -1'
_atom_sites_solution_hydrogens difmap
_atom_sites_solution_primary direct
_atom_sites_solution_secondary difmap
_audit_creation_method SHELXL-97
_cell_angle_alpha 97.191(3)
_cell_angle_beta 97.918(3)
_cell_angle_gamma 104.530(3)
_cell_formula_units_Z 2
_cell_length_a 10.3208(15)
_cell_length_b 11.4540(17)
_cell_length_c 18.018(3)
_cell_measurement_temperature 173(2)
_cell_volume 2013.7(5)
_computing_cell_refinement 'Bruker SAINT'
_computing_data_collection 'Bruker SMART'
_computing_data_reduction 'Bruker SAINT'
_computing_molecular_graphics 'Bruker SHELXTL'
_computing_publication_material 'Bruker SHELXTL'
_computing_structure_refinement 'SHELXL-97 (Sheldrick, 1997)'
_computing_structure_solution 'SHELXS-97 (Sheldrick, 1990)'
_diffrn_ambient_temperature 173(2)
_diffrn_measured_fraction_theta_full 0.808
_diffrn_measured_fraction_theta_max 0.808
_diffrn_measurement_device_type 'CCD area detector'
_diffrn_measurement_method 'phi and omega scans'
_diffrn_radiation_monochromator graphite
_diffrn_radiation_source 'fine-focus sealed tube'
_diffrn_radiation_type MoK\a
_diffrn_radiation_wavelength 0.71073
_diffrn_reflns_av_R_equivalents 0.0258
_diffrn_reflns_av_sigmaI/netI 0.0335
_diffrn_reflns_limit_h_max 14
_diffrn_reflns_limit_h_min -14
_diffrn_reflns_limit_k_max 16
_diffrn_reflns_limit_k_min -17
_diffrn_reflns_limit_l_max 25
_diffrn_reflns_limit_l_min -25
_diffrn_reflns_number 26841
_diffrn_reflns_theta_full 32.46
_diffrn_reflns_theta_max 32.46
_diffrn_reflns_theta_min 2.07
_exptl_absorpt_coefficient_mu 0.421
_exptl_absorpt_correction_T_max 0.9206
_exptl_absorpt_correction_T_min 0.8498
_exptl_absorpt_correction_type SADABS
_exptl_crystal_colour black
_exptl_crystal_density_diffrn 1.208
_exptl_crystal_density_meas 0
_exptl_crystal_description block
_exptl_crystal_F_000 766
_exptl_crystal_size_max 0.40
_exptl_crystal_size_mid 0.30
_exptl_crystal_size_min 0.20
_refine_diff_density_max 0.759
_refine_diff_density_min -0.578
_refine_diff_density_rms 0.070
_refine_ls_extinction_method none
_refine_ls_goodness_of_fit_ref 1.037
_refine_ls_hydrogen_treatment isotropic
_refine_ls_matrix_type full
_refine_ls_number_parameters 596
_refine_ls_number_reflns 11761
_refine_ls_number_restraints 0
_refine_ls_restrained_S_all 1.037
_refine_ls_R_factor_all 0.0451
_refine_ls_R_factor_gt 0.0339
_refine_ls_shift/su_max 0.423
_refine_ls_shift/su_mean 0.015
_refine_ls_structure_factor_coef Fsqd
_refine_ls_weighting_details 'calc w=1/[\s^2^(Fo^2^)+(0.0525P)^2^+0.4881P] where P=(Fo^2^+2Fc^2^)/3'
_refine_ls_weighting_scheme calc
_refine_ls_wR_factor_gt 0.0866
_refine_ls_wR_factor_ref 0.0914
_reflns_number_gt 9849
_reflns_number_total 11761
_reflns_threshold_expression >2sigma(I)
_cod_data_source_file ja035594vsi20030411_101214.cif
_cod_data_source_block cb27
_cod_original_formula_sum 'C32 H46 O2 Si4 Zr * (C5 H12) '
_cod_database_code 4113884

loop_
_symmetry_equiv_pos_as_xyz
'x, y, z'
'-x, -y, -z'

loop_
_atom_site_label
_atom_site_type_symbol
_atom_site_fract_x
_atom_site_fract_y
_atom_site_fract_z
_atom_site_U_iso_or_equiv
_atom_site_adp_type
_atom_site_occupancy
_atom_site_symmetry_multiplicity
_atom_site_calc_flag
_atom_site_refinement_flags
Zr1 Zr 0.769607(14) 0.413811(13) 0.251262(8) 0.01643(5) Uani 1 1 d .
Si1 Si 0.70892(5) 0.39811(4) 0.02668(3) 0.02271(10) Uani 1 1 d .
Si2 Si 0.58715(5) 0.67425(5) 0.29478(3) 0.02780(11) Uani 1 1 d .
Si3 Si 0.96539(5) 0.19879(5) 0.35357(3) 0.02601(10) Uani 1 1 d .
Si4 Si 0.43275(4) 0.13342(4) 0.17636(3) 0.02022(9) Uani 1 1 d .
O1 O 1.04230(15) 0.35432(16) 0.19337(10) 0.0443(4) Uani 1 1 d .
O2 O 0.98133(17) 0.58477(15) 0.40578(9) 0.0469(4) Uani 1 1 d .
C1 C 0.72952(16) 0.48068(15) 0.12574(9) 0.0202(3) Uani 1 1 d .
C2 C 0.85250(16) 0.57216(15) 0.16469(10) 0.0217(3) Uani 1 1 d .
C3 C 0.82259(17) 0.64102(15) 0.22884(10) 0.0227(3) Uani 1 1 d .
C4 C 0.68109(17) 0.59469(15) 0.23299(9) 0.0215(3) Uani 1 1 d .
C5 C 0.62624(16) 0.50064(15) 0.16787(9) 0.0208(3) Uani 1 1 d .
H5 H 0.534(2) 0.4557(19) 0.1538(12) 0.026(5) Uiso 1 1 d .
C6 C 0.80771(15) 0.24294(14) 0.31821(9) 0.0193(3) Uani 1 1 d .
C7 C 0.71946(15) 0.19197(14) 0.24634(9) 0.0191(3) Uani 1 1 d .
H7 H 0.744(2) 0.1435(19) 0.2083(12) 0.025(5) Uiso 1 1 d .
C8 C 0.59136(15) 0.21957(14) 0.24410(9) 0.0179(3) Uani 1 1 d .
C9 C 0.59602(15) 0.28334(14) 0.31945(9) 0.0179(3) Uani 1 1 d .
C10 C 0.72673(15) 0.29689(14) 0.36433(9) 0.0193(3) Uani 1 1 d .
C11 C 0.9275(2) 0.74142(17) 0.27357(11) 0.0302(4) Uani 1 1 d .
H11 H 0.907(2) 0.789(2) 0.3169(12) 0.027(5) Uiso 1 1 d .
C12 C 1.0533(2) 0.76936(18) 0.25419(13) 0.0361(4) Uani 1 1 d .
H12 H 1.118(2) 0.834(2) 0.2819(13) 0.032(6) Uiso 1 1 d .
C13 C 1.0828(2) 0.69992(19) 0.19115(13) 0.0354(4) Uani 1 1 d .
H13 H 1.167(2) 0.722(2) 0.1787(13) 0.037(6) Uiso 1 1 d .
C14 C 0.98612(18) 0.60395(17) 0.14670(11) 0.0272(3) Uani 1 1 d .
H14 H 1.006(2) 0.559(2) 0.1070(13) 0.030(6) Uiso 1 1 d .
C15 C 0.75281(18) 0.35049(16) 0.44243(10) 0.0250(3) Uani 1 1 d .
H15 H 0.838(2) 0.3565(19) 0.4702(12) 0.027(5) Uiso 1 1 d .
C16 C 0.6514(2) 0.38417(18) 0.47373(10) 0.0288(4) Uani 1 1 d .
H16 H 0.669(3) 0.412(2) 0.5249(15) 0.046(7) Uiso 1 1 d .
C17 C 0.52221(18) 0.37026(17) 0.42940(10) 0.0277(4) Uani 1 1 d .
H17 H 0.453(2) 0.391(2) 0.4537(13) 0.030(6) Uiso 1 1 d .
C18 C 0.49473(16) 0.32264(16) 0.35343(10) 0.0227(3) Uani 1 1 d .
H18 H 0.411(2) 0.313(2) 0.3226(12) 0.027(5) Uiso 1 1 d .
C19 C 0.5261(2) 0.3241(2) -0.01363(13) 0.0345(4) Uani 1 1 d .
H19C H 0.480(3) 0.386(3) -0.0159(16) 0.052(8) Uiso 1 1 d .
H19B H 0.495(3) 0.264(3) 0.0106(19) 0.069(10) Uiso 1 1 d .
H19A H 0.514(3) 0.280(3) -0.061(2) 0.079(11) Uiso 1 1 d .
C20 C 0.7726(2) 0.5150(2) -0.03305(12) 0.0342(4) Uani 1 1 d .
H20C H 0.722(3) 0.569(3) -0.0358(17) 0.063(9) Uiso 1 1 d .
H20B H 0.862(3) 0.555(2) -0.0172(15) 0.048(7) Uiso 1 1 d .
H20A H 0.760(3) 0.478(3) -0.0822(16) 0.050(7) Uiso 1 1 d .
C21 C 0.8066(2) 0.28144(19) 0.02069(13) 0.0330(4) Uani 1 1 d .
H21B H 0.908(3) 0.324(2) 0.0442(14) 0.045(7) Uiso 1 1 d .
H21B H 0.776(2) 0.219(2) 0.0518(15) 0.042(7) Uiso 1 1 d .
H21A H 0.793(3) 0.242(3) -0.0313(16) 0.052(8) Uiso 1 1 d .
C22 C 0.4040(2) 0.5874(3) 0.27718(16) 0.0437(5) Uani 1 1 d .
H22C H 0.397(3) 0.517(3) 0.2929(17) 0.059(9) Uiso 1 1 d .
H22B H 0.360(3) 0.573(3) 0.222(2) 0.080(10) Uiso 1 1 d .
H22A H 0.364(3) 0.634(3) 0.3055(19) 0.075(10) Uiso 1 1 d .
C23 C 0.6034(3) 0.8286(2) 0.26695(17) 0.0476(6) Uani 1 1 d .
H23C H 0.693(3) 0.873(3) 0.2677(17) 0.060(9) Uiso 1 1 d .
H23B H 0.571(3) 0.885(3) 0.3021(19) 0.072(9) Uiso 1 1 d .
H23A H 0.558(3) 0.825(3) 0.2215(19) 0.063(9) Uiso 1 1 d .
C24 C 0.6612(3) 0.6941(2) 0.39712(12) 0.0392(5) Uani 1 1 d .
H24C H 0.609(3) 0.717(3) 0.4280(18) 0.067(9) Uiso 1 1 d .
H24B H 0.664(3) 0.620(3) 0.4147(16) 0.058(8) Uiso 1 1 d .
H24A H 0.752(3) 0.736(3) 0.4116(18) 0.066(9) Uiso 1 1 d .
C25 C 0.9278(3) 0.1062(3) 0.42989(18) 0.0493(6) Uani 1 1 d .
H25C H 0.927(3) 0.159(3) 0.4737(19) 0.065(9) Uiso 1 1 d .
H25B H 0.866(3) 0.043(3) 0.4132(19) 0.067(10) Uiso 1 1 d .
H25A H 0.999(3) 0.073(3) 0.4473(17) 0.060(8) Uiso 1 1 d .
C26 C 1.0049(2) 0.1007(2) 0.27386(15) 0.0403(5) Uani 1 1 d .
H26C H 1.026(3) 0.145(3) 0.2344(18) 0.062(9) Uiso 1 1 d .
H26B H 1.072(3) 0.071(3) 0.2906(17) 0.065(9) Uiso 1 1 d .
H26A H 0.927(3) 0.036(3) 0.2581(17) 0.060(9) Uiso 1 1 d .
C27 C 1.1156(2) 0.3316(2) 0.39388(15) 0.0404(5) Uani 1 1 d .
H27B H 1.098(3) 0.382(3) 0.4342(18) 0.060(9) Uiso 1 1 d .
H27A H 1.134(3) 0.380(3) 0.3571(18) 0.065(9) Uiso 1 1 d .
H27C H 1.191(3) 0.300(3) 0.4120(19) 0.077(10) Uiso 1 1 d .
C28 C 0.3337(2) 0.0180(2) 0.22631(14) 0.0351(4) Uani 1 1 d .
H28B H 0.253(3) -0.030(3) 0.1962(16) 0.058(8) Uiso 1 1 d .
H28A H 0.380(3) -0.034(3) 0.2417(17) 0.056(8) Uiso 1 1 d .
H28C H 0.312(3) 0.056(3) 0.2712(18) 0.063(9) Uiso 1 1 d .
C29 C 0.4814(2) 0.0496(2) 0.09397(12) 0.0350(4) Uani 1 1 d .
H29B H 0.526(3) -0.007(2) 0.1083(15) 0.050(8) Uiso 1 1 d .
H29A H 0.403(3) 0.013(3) 0.0586(17) 0.060(8) Uiso 1 1 d .
H29C H 0.541(3) 0.102(3) 0.0734(16) 0.051(8) Uiso 1 1 d .
C30 C 0.31988(19) 0.22988(19) 0.14632(12) 0.0304(4) Uani 1 1 d .
H30C H 0.310(3) 0.278(3) 0.1891(17) 0.058(8) Uiso 1 1 d .
H30B H 0.237(4) 0.181(3) 0.1229(19) 0.076(10) Uiso 1 1 d .
H30C H 0.358(3) 0.283(3) 0.1133(18) 0.066(9) Uiso 1 1 d .
C31 C 0.94824(18) 0.37502(17) 0.21266(11) 0.0277(4) Uani 1 1 d .
C32 C 0.90833(19) 0.52665(17) 0.35326(11) 0.0292(4) Uani 1 1 d .
C1S C 0.8431(5) -0.1148(4) 0.0838(2) 0.1037(15) Uani 1 1 d .
C2SB C 0.8998(7) -0.0175(5) 0.0426(4) 0.0617(16) Uani 0.50 1 d P
C2SA C 0.9483(6) -0.0939(6) 0.0435(4) 0.0660(17) Uani 0.50 1 d P
C3S C 1.0000 0.0000 0.0000 0.0895(18) Uani 1 2 d S
C4S C 1.2804(6) 1.0181(6) 0.4314(3) 0.1205(17) Uani 1 1 d .
C5S C 1.3350(6) 0.9127(4) 0.4293(3) 0.1011(13) Uani 1 1 d .
C6S C 1.4517(6) 0.9537(6) 0.5078(4) 0.138(2) Uani 1 1 d .

loop_
_atom_site_aniso_label
_atom_site_aniso_U_11
_atom_site_aniso_U_22
_atom_site_aniso_U_33
_atom_site_aniso_U_23
_atom_site_aniso_U_13
_atom_site_aniso_U_12
Zr1 0.01527(7) 0.01732(7) 0.01618(8) 0.00220(5) 0.00269(5) 0.00384(5)
Si1 0.0260(2) 0.0257(2) 0.0179(2) 0.00257(17) 0.00648(17) 0.00888(18)
Si2 0.0353(3) 0.0291(3) 0.0254(2) 0.00397(19) 0.0107(2) 0.0176(2)
Si3 0.0199(2) 0.0295(2) 0.0310(3) 0.0095(2) 0.00247(18) 0.01009(18)
Si4 0.01670(19) 0.0210(2) 0.0195(2) -0.00007(16) 0.00165(16) 0.00136(16)
O1 0.0350(7) 0.0541(10) 0.0603(10) 0.0254(8) 0.0257(7) 0.0249(7)
O2 0.0518(9) 0.0375(8) 0.0348(8) 0.0026(7) -0.0167(7) -0.0037(7)
C1 0.0226(7) 0.0218(7) 0.0175(7) 0.0045(6) 0.0046(6) 0.0074(6)
C2 0.0234(7) 0.0200(7) 0.0220(8) 0.0053(6) 0.0051(6) 0.0050(6)
C3 0.0268(8) 0.0198(7) 0.0226(8) 0.0051(6) 0.0056(6) 0.0069(6)
C4 0.0256(7) 0.0204(7) 0.0210(8) 0.0046(6) 0.0056(6) 0.0094(6)
C5 0.0206(7) 0.0236(8) 0.0204(8) 0.0057(6) 0.0040(6) 0.0085(6)
C6 0.0173(6) 0.0196(7) 0.0211(7) 0.0047(6) 0.0033(6) 0.0043(6)
C7 0.0182(6) 0.0183(7) 0.0208(7) 0.0011(6) 0.0046(6) 0.0053(6)
C8 0.0158(6) 0.0186(7) 0.0182(7) 0.0014(5) 0.0037(5) 0.0028(5)
C9 0.0169(6) 0.0194(7) 0.0169(7) 0.0027(6) 0.0035(5) 0.0036(5)
C10 0.0182(7) 0.0198(7) 0.0188(7) 0.0047(6) 0.0028(6) 0.0028(6)
C11 0.0383(10) 0.0200(8) 0.0288(9) 0.0020(7) 0.0051(8) 0.0030(7)
C12 0.0354(10) 0.0246(9) 0.0388(11) 0.0035(8) 0.0027(8) -0.0058(8)
C13 0.0259(9) 0.0331(10) 0.0440(12) 0.0086(8) 0.0109(8) -0.0011(7)
C14 0.0270(8) 0.0272(9) 0.0298(9) 0.0074(7) 0.0118(7) 0.0069(7)
C15 0.0258(8) 0.0277(8) 0.0176(8) 0.0028(6) -0.0012(6) 0.0036(7)
C16 0.0352(9) 0.0321(9) 0.0163(8) 0.0006(7) 0.0058(7) 0.0050(7)
C17 0.0286(8) 0.0305(9) 0.0246(9) 0.0005(7) 0.0114(7) 0.0073(7)
C18 0.0195(7) 0.0252(8) 0.0234(8) 0.0021(6) 0.0062(6) 0.0058(6)
C19 0.0319(9) 0.0397(11) 0.0272(10) 0.0004(8) 0.0023(8) 0.0056(8)
C20 0.0403(11) 0.0409(11) 0.0271(10) 0.0120(8) 0.0144(8) 0.0138(9)
C21 0.0387(10) 0.0318(10) 0.0327(10) 0.0020(8) 0.0106(8) 0.0165(8)
C22 0.0353(11) 0.0537(15) 0.0488(14) 0.0054(11) 0.0133(10) 0.0228(10)
C23 0.0716(17) 0.0359(12) 0.0502(15) 0.0130(11) 0.0213(13) 0.0330(12)
C24 0.0512(13) 0.0419(12) 0.0276(10) 0.0017(9) 0.0125(9) 0.0171(10)
C25 0.0473(14) 0.0598(17) 0.0548(16) 0.0339(14) 0.0137(12) 0.0259(13)
C26 0.0388(11) 0.0387(12) 0.0514(14) 0.0080(10) 0.0117(10) 0.0227(10)
C27 0.0223(8) 0.0481(13) 0.0457(13) 0.0070(11) -0.0052(8) 0.0069(8)
C28 0.0252(9) 0.0342(10) 0.0441(12) 0.0132(9) 0.0071(8) 0.0012(8)
C29 0.0342(10) 0.0356(11) 0.0290(10) -0.0090(8) 0.0041(8) 0.0060(9)
C30 0.0229(8) 0.0324(10) 0.0322(10) 0.0033(8) -0.0040(7) 0.0066(7)
C31 0.0254(8) 0.0292(9) 0.0323(9) 0.0124(7) 0.0081(7) 0.0089(7)
C32 0.0304(9) 0.0249(8) 0.0279(9) 0.0065(7) -0.0014(7) 0.0022(7)
C1S 0.110(3) 0.097(3) 0.069(2) -0.005(2) -0.008(2) -0.013(3)
C2SB 0.069(4) 0.043(3) 0.063(4) -0.009(3) -0.027(3) 0.027(3)
C2SA 0.055(3) 0.076(4) 0.062(4) -0.006(3) -0.018(3) 0.031(3)
C3S 0.089(4) 0.078(4) 0.060(3) -0.013(3) -0.025(3) -0.018(3)
C4S 0.136(4) 0.146(5) 0.093(3) 0.026(3) 0.030(3) 0.055(4)
C5S 0.134(4) 0.099(3) 0.086(3) 0.026(2) 0.023(3) 0.053(3)
C6S 0.143(5) 0.152(5) 0.180(6) 0.112(4) 0.093(4) 0.074(4)

loop_
_atom_type_symbol
_atom_type_description
_atom_type_scat_dispersion_real
_atom_type_scat_dispersion_imag
_atom_type_scat_source
C C 0.0033 0.0016 'International Tables Vol C Tables 4.2.6.8 and 6.1.1.4'
H H 0.0000 0.0000 'International Tables Vol C Tables 4.2.6.8 and 6.1.1.4'
O O 0.0106 0.0060 'International Tables Vol C Tables 4.2.6.8 and 6.1.1.4'
Si Si 0.0817 0.0704 'International Tables Vol C Tables 4.2.6.8 and 6.1.1.4'
Zr Zr -2.9673 0.5597 'International Tables Vol C Tables 4.2.6.8 and 6.1.1.4'

loop_
_geom_angle_atom_site_label_1
_geom_angle_atom_site_label_2
_geom_angle_atom_site_label_3
_geom_angle
_geom_angle_site_symmetry_1
_geom_angle_site_symmetry_3
C31 Zr1 C32 87.21(7) . .
C31 Zr1 C5 118.12(6) . .
C32 Zr1 C5 121.29(6) . .
C31 Zr1 C7 78.12(6) . .
C32 Zr1 C7 115.94(6) . .
C5 Zr1 C7 120.55(6) . .
C31 Zr1 C8 109.78(6) . .
C32 Zr1 C8 127.50(6) . .
C5 Zr1 C8 94.49(5) . .
C7 Zr1 C8 33.73(5) . .
C31 Zr1 C1 84.25(6) . .
C32 Zr1 C1 125.16(6) . .
C5 Zr1 C1 33.90(5) . .
C7 Zr1 C1 114.93(5) . .
C8 Zr1 C1 106.21(5) . .
C31 Zr1 C4 126.83(6) . .
C32 Zr1 C4 88.03(6) . .
C5 Zr1 C4 33.67(5) . .
C7 Zr1 C4 147.79(5) . .
C8 Zr1 C4 114.70(5) . .
C1 Zr1 C4 56.82(5) . .
C31 Zr1 C6 75.91(6) . .
C32 Zr1 C6 82.26(6) . .
C5 Zr1 C6 151.26(5) . .
C7 Zr1 C6 33.69(5) . .
C8 Zr1 C6 56.79(5) . .
C1 Zr1 C6 145.48(5) . .
C4 Zr1 C6 154.93(5) . .
C31 Zr1 C9 128.97(6) . .
C32 Zr1 C9 97.72(6) . .
C5 Zr1 C9 102.32(5) . .
C7 Zr1 C9 54.02(5) . .
C8 Zr1 C9 33.13(5) . .
C1 Zr1 C9 128.67(5) . .
C4 Zr1 C9 104.15(5) . .
C6 Zr1 C9 54.87(5) . .
C31 Zr1 C2 72.97(6) . .
C32 Zr1 C2 93.01(6) . .
C5 Zr1 C2 53.83(5) . .
C7 Zr1 C2 137.70(5) . .
C8 Zr1 C2 139.15(5) . .
C1 Zr1 C2 33.03(5) . .
C4 Zr1 C2 54.47(5) . .
C6 Zr1 C2 148.71(5) . .
C9 Zr1 C2 155.81(5) . .
C31 Zr1 C10 106.68(6) . .
C32 Zr1 C10 72.82(6) . .
C5 Zr1 C10 132.78(5) . .
C7 Zr1 C10 53.78(5) . .
C8 Zr1 C10 54.84(5) . .
C1 Zr1 C10 160.18(5) . .
C4 Zr1 C10 122.11(5) . .
C6 Zr1 C10 32.82(5) . .
C9 Zr1 C10 32.14(5) . .
C2 Zr1 C10 165.78(5) . .
C31 Zr1 C3 96.54(6) . .
C32 Zr1 C3 72.84(6) . .
C5 Zr1 C3 53.56(5) . .
C7 Zr1 C3 169.12(5) . .
C8 Zr1 C3 146.27(5) . .
C1 Zr1 C3 54.68(5) . .
C4 Zr1 C3 32.55(5) . .
C6 Zr1 C3 154.38(5) . .
C9 Zr1 C3 133.56(5) . .
C2 Zr1 C3 31.84(5) . .
C10 Zr1 C3 137.09(5) . .
C19 Si1 C21 109.63(10) . .
C19 Si1 C20 107.13(11) . .
C21 Si1 C20 108.92(10) . .
C19 Si1 C1 110.95(9) . .
C21 Si1 C1 112.63(9) . .
C20 Si1 C1 107.38(9) . .
C24 Si2 C22 110.34(12) . .
C24 Si2 C4 111.72(9) . .
C22 Si2 C4 109.88(10) . .
C24 Si2 C23 108.91(13) . .
C22 Si2 C23 109.28(14) . .
C4 Si2 C23 106.62(10) . .
C25 Si3 C27 108.03(14) . .
C25 Si3 C26 108.35(13) . .
C27 Si3 C26 110.13(12) . .
C25 Si3 C6 107.71(10) . .
C27 Si3 C6 113.93(9) . .
C26 Si3 C6 108.53(9) . .
C29 Si4 C28 107.92(11) . .
C29 Si4 C8 108.24(8) . .
C28 Si4 C8 107.12(9) . .
C29 Si4 C30 112.34(11) . .
C28 Si4 C30 106.76(10) . .
C8 Si4 C30 114.15(8) . .
C5 C1 C2 104.51(14) . .
C5 C1 Si1 128.79(12) . .
C2 C1 Si1 123.73(12) . .
C5 C1 Zr1 70.95(9) . .
C2 C1 Zr1 77.54(9) . .
Si1 C1 Zr1 131.35(8) . .
C14 C2 C3 119.69(16) . .
C14 C2 C1 131.02(16) . .
C3 C2 C1 109.21(14) . .
C14 C2 Zr1 124.82(12) . .
C3 C2 Zr1 74.77(9) . .
C1 C2 Zr1 69.43(9) . .
C2 C3 C11 119.11(16) . .
C2 C3 C4 109.04(15) . .
C11 C3 C4 131.77(16) . .
C2 C3 Zr1 73.40(9) . .
C11 C3 Zr1 125.81(12) . .
C4 C3 Zr1 69.45(9) . .
C5 C4 C3 105.26(14) . .
C5 C4 Si2 128.23(12) . .
C3 C4 Si2 124.39(13) . .
C5 C4 Zr1 70.55(9) . .
C3 C4 Zr1 78.00(9) . .
Si2 C4 Zr1 129.28(8) . .
C4 C5 C1 111.84(14) . .
C4 C5 Zr1 75.78(9) . .
C1 C5 Zr1 75.15(9) . .
C7 C6 C10 105.07(13) . .
C7 C6 Si3 125.21(12) . .
C10 C6 Si3 126.42(12) . .
C7 C6 Zr1 70.98(9) . .
C10 C6 Zr1 77.22(9) . .
Si3 C6 Zr1 132.46(8) . .
C8 C7 C6 111.62(14) . .
C8 C7 Zr1 74.35(9) . .
C6 C7 Zr1 75.34(9) . .
C7 C8 C9 105.35(13) . .
C7 C8 Si4 124.60(12) . .
C9 C8 Si4 125.06(11) . .
C7 C8 Zr1 71.92(9) . .
C9 C8 Zr1 77.30(9) . .
Si4 C8 Zr1 135.47(8) . .
C18 C9 C10 119.78(14) . .
C18 C9 C8 131.27(14) . .
C10 C9 C8 108.78(13) . .
C18 C9 Zr1 125.64(11) . .
C10 C9 Zr1 74.66(9) . .
C8 C9 Zr1 69.57(8) . .
C15 C10 C9 119.21(14) . .
C15 C10 C6 131.68(15) . .
C9 C10 C6 109.00(14) . .
C15 C10 Zr1 125.93(11) . .
C9 C10 Zr1 73.20(9) . .
C6 C10 Zr1 69.96(9) . .
C12 C11 C3 119.40(18) . .
C11 C12 C13 121.25(18) . .
C14 C13 C12 121.44(18) . .
C13 C14 C2 119.11(17) . .
C16 C15 C10 119.35(16) . .
C15 C16 C17 121.34(16) . .
C18 C17 C16 120.97(16) . .
C17 C18 C9 119.30(15) . .
O1 C31 Zr1 179.09(17) . .
O2 C32 Zr1 179.25(19) . .
C2SA C1S C2SB 46.1(4) . .
C2SA C2SB C3S 70.8(6) . .
C2SA C2SB C1S 63.0(6) . .
C3S C2SB C1S 133.7(4) . .
C2SB C2SA C1S 71.0(6) . .
C2SB C2SA C3S 62.6(6) . .
C1S C2SA C3S 133.5(5) . .
C2SB C3S C2SB 179.997(1) . 2_755
C2SB C3S C2SA 46.6(3) . .
C2SB C3S C2SA 133.4(3) 2_755 .
C2SB C3S C2SA 133.4(3) . 2_755
C2SB C3S C2SA 46.6(3) 2_755 2_755
C2SA C3S C2SA 179.997(2) . 2_755
C4S C5S C6S 101.2(4) . .
C6S C6S C5S 104.0(6) 2_876 .

loop_
_geom_bond_atom_site_label_1
_geom_bond_atom_site_label_2
_geom_bond_distance
_geom_bond_site_symmetry_2
Zr1 C31 2.1833(18) .
Zr1 C32 2.2022(19) .
Zr1 C5 2.4364(16) .
Zr1 C7 2.4501(16) .
Zr1 C8 2.4819(16) .
Zr1 C1 2.4915(16) .
Zr1 C4 2.5046(16) .
Zr1 C6 2.5073(16) .
Zr1 C9 2.5837(15) .
Zr1 C2 2.5985(17) .
Zr1 C10 2.6027(16) .
Zr1 C3 2.6163(17) .
Si1 C19 1.864(2) .
Si1 C21 1.866(2) .
Si1 C20 1.870(2) .
Si1 C1 1.8702(17) .
Si2 C24 1.859(2) .
Si2 C22 1.864(3) .
Si2 C4 1.8698(17) .
Si2 C23 1.871(2) .
Si3 C25 1.863(3) .
Si3 C27 1.864(2) .
Si3 C26 1.865(2) .
Si3 C6 1.8757(16) .
Si4 C29 1.862(2) .
Si4 C28 1.864(2) .
Si4 C8 1.8657(16) .
Si4 C30 1.869(2) .
O1 C31 1.143(2) .
O2 C32 1.140(2) .
C1 C5 1.438(2) .
C1 C2 1.451(2) .
C2 C14 1.428(2) .
C2 C3 1.430(2) .
C3 C11 1.431(2) .
C3 C4 1.439(2) .
C4 C5 1.433(2) .
C6 C7 1.437(2) .
C6 C10 1.447(2) .
C7 C8 1.431(2) .
C8 C9 1.448(2) .
C9 C18 1.419(2) .
C9 C10 1.436(2) .
C10 C15 1.423(2) .
C11 C12 1.363(3) .
C12 C13 1.416(3) .
C13 C14 1.362(3) .
C15 C16 1.368(3) .
C16 C17 1.418(3) .
C17 C18 1.371(2) .
C1S C2SA 1.377(8) .
C1S C2SB 1.461(8) .
C2SB C2SA 1.113(8) .
C2SB C3S 1.361(8) .
C2SA C3S 1.447(8) .
C3S C2SB 1.361(8) 2_755
C3S C2SA 1.447(8) 2_755
C4S C5S 1.453(7) .
C5S C6S 1.660(8) .
C6S C6S 1.350(10) 2_876
